data_7030878
loop_
_publ_author_name
'Mikata, Yuji'
'Kawata, Keiko'
'Takeuchi, Saaya'
'Nakanishi, Kaori'
'Konno, Hideo'
'Itami, Saori'
'Yasuda, Keiko'
'Tamotsu, Satoshi'
'Burdette, Shawn C.'

_publ_section_title
;
 Isoquinoline-derivatized tris(2-pyridylmethyl)amines as fluorescent zinc
 sensors with strict Zn(2+)/Cd(2+) selectivity.
;
_journal_issue 28
_journal_name_full 'Dalton transactions (Cambridge, England : 2003)'
_journal_page_first 10751
_journal_page_last 10759
_journal_paper_doi 10.1039/c4dt01054j
_journal_volume 43
_journal_year 2014
_chemical_formula_moiety 'C27 H26 N4 O'
_chemical_formula_sum 'C27 H26 N4 O'
_chemical_formula_weight 422.53
_space_group_IT_number 14
_symmetry_cell_setting monoclinic
_symmetry_Int_Tables_number 14
_symmetry_space_group_name_Hall '-P 2yn'
_symmetry_space_group_name_H-M 'P 1 21/n 1'
_atom_sites_solution_hydrogens geom
_atom_sites_solution_primary direct
_atom_sites_solution_secondary difmap
_cell_angle_alpha 90.0000
_cell_angle_beta 106.979(3)
_cell_angle_gamma 90.0000
_cell_formula_units_Z 4
_cell_length_a 12.2596(7)
_cell_length_b 14.2429(7)
_cell_length_c 13.3588(8)
_cell_measurement_reflns_used 5393
_cell_measurement_temperature 123
_cell_measurement_theta_max 27.50
_cell_measurement_theta_min 3.04
_cell_volume 2230.9(2)
_computing_cell_refinement CrystalClear
_computing_data_collection 'CrystalClear (Rigaku/MSC Inc., 2006)'
_computing_data_reduction CrystalClear
_computing_molecular_graphics 'CrystalStructure 4.0'
_computing_publication_material 'CrystalStructure 4.0 (Rigaku, 2010)'
_computing_structure_refinement 'SHELXL97 (Sheldrick, 2008)'
_computing_structure_solution 'SIR92 (Altomare, et al., 1994)'
_diffrn_ambient_temperature 123
_diffrn_detector_area_resol_mean 7.314
_diffrn_measured_fraction_theta_full 0.973
_diffrn_measured_fraction_theta_max 0.973
_diffrn_measurement_device_type 'Rigaku Mercury70'
_diffrn_measurement_method \w
_diffrn_radiation_type 'Mo K\a'
_diffrn_radiation_wavelength 0.71070
_diffrn_reflns_av_R_equivalents 0.0238
_diffrn_reflns_limit_h_max 15
_diffrn_reflns_limit_h_min -15
_diffrn_reflns_limit_k_max 17
_diffrn_reflns_limit_k_min -18
_diffrn_reflns_limit_l_max 17
_diffrn_reflns_limit_l_min -17
_diffrn_reflns_number 17085
_diffrn_reflns_theta_full 27.49
_diffrn_reflns_theta_max 27.48
_diffrn_standards_number 0
_exptl_absorpt_coefficient_mu 0.078
_exptl_absorpt_correction_T_max 0.977
_exptl_absorpt_correction_T_min 0.788
_exptl_absorpt_correction_type multi-scan
_exptl_absorpt_process_details 'REQAB (Rigaku, 1998)'
_exptl_crystal_colour colorless
_exptl_crystal_density_diffrn 1.258
_exptl_crystal_density_method 'not measured'
_exptl_crystal_description unknown
_exptl_crystal_F_000 896.00
_exptl_crystal_size_max 0.500
_exptl_crystal_size_mid 0.500
_exptl_crystal_size_min 0.300
_refine_diff_density_max 0.160
_refine_diff_density_min -0.210
_refine_ls_extinction_method none
_refine_ls_goodness_of_fit_ref 1.156
_refine_ls_hydrogen_treatment refxyz
_refine_ls_number_parameters 393
_refine_ls_number_reflns 4986
_refine_ls_number_restraints 0
_refine_ls_R_factor_gt 0.0519
_refine_ls_shift/su_max 0.000
_refine_ls_structure_factor_coef Fsqd
_refine_ls_weighting_details 'w = 1/[\s^2^(Fo^2^)+(0.0513P)^2^+0.3641P] where P=(Fo^2^+2Fc^2^)/3'
_refine_ls_weighting_scheme calc
_refine_ls_wR_factor_ref 0.1273
_reflns_number_gt 4418
_reflns_number_total 4986
_reflns_threshold_expression F^2^>2.0\s(F^2^)
_cod_data_source_file c4dt01054j2.cif
_cod_data_source_block 1-isoBQE-111124
_cod_depositor_comments 'Adding full bibliography for 7030877--7030885.cif.'
_cod_original_cell_volume 2230.9(3)
_cod_database_code 7030878

loop_
_symmetry_equiv_pos_site_id
_symmetry_equiv_pos_as_xyz
1 +X,+Y,+Z
2 1/2-X,1/2+Y,1/2-Z
3 -X,-Y,-Z
4 1/2+X,1/2-Y,1/2+Z

loop_
_atom_site_label
_atom_site_type_symbol
_atom_site_fract_x
_atom_site_fract_y
_atom_site_fract_z
_atom_site_U_iso_or_equiv
_atom_site_adp_type
_atom_site_occupancy
_atom_site_symmetry_multiplicity
_atom_site_calc_flag
O1 O 0.11781(12) 0.31797(9) 1.01318(10) 0.0495(3) Uani 1.0 4 d
N1 N 0.01012(9) 0.13853(8) 0.76170(8) 0.0297(3) Uani 1.0 4 d
N2 N -0.15050(11) 0.16296(9) 0.50575(10) 0.0390(3) Uani 1.0 4 d
N3 N -0.01556(11) -0.06716(9) 0.88327(9) 0.0399(3) Uani 1.0 4 d
N4 N -0.04863(10) 0.43151(8) 0.84484(10) 0.0365(3) Uani 1.0 4 d
C1 C -0.06974(12) 0.09017(10) 0.67383(11) 0.0326(3) Uani 1.0 4 d
C2 C -0.05894(12) 0.12360(9) 0.57007(10) 0.0315(3) Uani 1.0 4 d
C3 C -0.14488(16) 0.19393(11) 0.41025(13) 0.0455(4) Uani 1.0 4 d
C4 C -0.04917(16) 0.18889(11) 0.37900(12) 0.0451(4) Uani 1.0 4 d
C5 C 0.15166(15) 0.13577(12) 0.41688(12) 0.0438(4) Uani 1.0 4 d
C6 C 0.24280(15) 0.09106(12) 0.48205(13) 0.0461(4) Uani 1.0 4 d
C7 C 0.23801(14) 0.05576(11) 0.57932(13) 0.0410(4) Uani 1.0 4 d
C8 C 0.14125(13) 0.06658(10) 0.60925(11) 0.0346(3) Uani 1.0 4 d
C9 C 0.04484(12) 0.11218(9) 0.54332(10) 0.0311(3) Uani 1.0 4 d
C10 C 0.04969(13) 0.14701(10) 0.44516(11) 0.0366(4) Uani 1.0 4 d
C11 C 0.00917(13) 0.09841(10) 0.86277(11) 0.0342(3) Uani 1.0 4 d
C12 C 0.05661(13) 0.00017(10) 0.87746(10) 0.0339(3) Uani 1.0 4 d
C13 C 0.02436(16) -0.15759(11) 0.89697(12) 0.0442(4) Uani 1.0 4 d
C14 C 0.13250(16) -0.18226(11) 0.90154(11) 0.0436(4) Uani 1.0 4 d
C15 C 0.32581(15) -0.13209(13) 0.89739(13) 0.0496(5) Uani 1.0 4 d
C16 C 0.39838(16) -0.06132(14) 0.89196(14) 0.0531(5) Uani 1.0 4 d
C17 C 0.36175(15) 0.03280(13) 0.88492(13) 0.0484(4) Uani 1.0 4 d
C18 C 0.25183(13) 0.05428(11) 0.88111(12) 0.0394(4) Uani 1.0 4 d
C19 C 0.17325(12) -0.01783(10) 0.88399(10) 0.0339(3) Uani 1.0 4 d
C20 C 0.21122(14) -0.11230(10) 0.89407(11) 0.0391(4) Uani 1.0 4 d
C21 C -0.00500(12) 0.24048(9) 0.75868(11) 0.0305(3) Uani 1.0 4 d
C22 C -0.11545(13) 0.27806(10) 0.77676(13) 0.0371(4) Uani 1.0 4 d
C23 C -0.11947(11) 0.38292(10) 0.76544(11) 0.0330(3) Uani 1.0 4 d
C24 C -0.18872(14) 0.42701(12) 0.67783(13) 0.0438(4) Uani 1.0 4 d
C25 C -0.18507(16) 0.52386(13) 0.67035(15) 0.0525(5) Uani 1.0 4 d
C26 C -0.11404(15) 0.57383(12) 0.75144(15) 0.0509(5) Uani 1.0 4 d
C27 C -0.04840(14) 0.52524(11) 0.83643(14) 0.0446(4) Uani 1.0 4 d
H1 H -0.0515(13) 0.0207(11) 0.6826(12) 0.037(4) Uiso 1.0 4 d
H2 H -0.1534(13) 0.0977(11) 0.6723(12) 0.035(4) Uiso 1.0 4 d
H3 H -0.2177(16) 0.2208(13) 0.3619(15) 0.053(5) Uiso 1.0 4 d
H4 H -0.0495(16) 0.2132(13) 0.3078(15) 0.057(6) Uiso 1.0 4 d
H5 H 0.1522(15) 0.1620(13) 0.3473(15) 0.055(5) Uiso 1.0 4 d
H6 H 0.3166(16) 0.0809(13) 0.4616(15) 0.058(6) Uiso 1.0 4 d
H7 H 0.3063(16) 0.0220(13) 0.6267(14) 0.050(5) Uiso 1.0 4 d
H8 H 0.1386(13) 0.0441(11) 0.6768(13) 0.037(4) Uiso 1.0 4 d
H9 H 0.0570(14) 0.1427(12) 0.9206(13) 0.044(5) Uiso 1.0 4 d
H10 H -0.0726(14) 0.0948(11) 0.8704(13) 0.042(5) Uiso 1.0 4 d
H11 H -0.0317(15) -0.2066(13) 0.9019(14) 0.051(5) Uiso 1.0 4 d
H12 H 0.1565(15) -0.2476(14) 0.9110(15) 0.058(6) Uiso 1.0 4 d
H13 H 0.3488(16) -0.2008(14) 0.9015(15) 0.059(6) Uiso 1.0 4 d
H14 H 0.4806(18) -0.0761(15) 0.8950(16) 0.071(6) Uiso 1.0 4 d
H15 H 0.4158(16) 0.0844(13) 0.8843(15) 0.055(6) Uiso 1.0 4 d
H16 H 0.2263(14) 0.1218(12) 0.8736(13) 0.042(5) Uiso 1.0 4 d
H17 H -0.0029(12) 0.2631(11) 0.6881(12) 0.031(4) Uiso 1.0 4 d
H18 H 0.0606(13) 0.2682(11) 0.8143(13) 0.036(4) Uiso 1.0 4 d
H19 H -0.1839(15) 0.2502(12) 0.7261(14) 0.048(5) Uiso 1.0 4 d
H20 H -0.1184(15) 0.2595(13) 0.8495(15) 0.054(5) Uiso 1.0 4 d
H21 H -0.2399(15) 0.3863(13) 0.6223(15) 0.052(5) Uiso 1.0 4 d
H22 H -0.2350(18) 0.5524(15) 0.6078(17) 0.075(7) Uiso 1.0 4 d
H23 H -0.1119(16) 0.6444(15) 0.7504(15) 0.060(6) Uiso 1.0 4 d
H24 H 0.0048(16) 0.5607(14) 0.8981(16) 0.061(6) Uiso 1.0 4 d
H25 H 0.194(3) 0.3279(17) 1.0126(19) 0.091(8) Uiso 1.0 4 d
H26 H 0.070(3) 0.3609(19) 0.963(3) 0.106(10) Uiso 1.0 4 d

loop_
_atom_site_aniso_label
_atom_site_aniso_U_11
_atom_site_aniso_U_22
_atom_site_aniso_U_33
_atom_site_aniso_U_12
_atom_site_aniso_U_13
_atom_site_aniso_U_23
O1 0.0508(8) 0.0570(8) 0.0426(7) -0.0115(6) 0.0170(6) 0.0024(6)
N1 0.0359(6) 0.0299(6) 0.0267(6) -0.0002(5) 0.0143(5) -0.0020(5)
N2 0.0435(8) 0.0362(7) 0.0352(7) 0.0041(6) 0.0085(6) -0.0028(5)
N3 0.0527(8) 0.0401(7) 0.0325(7) -0.0049(6) 0.0211(6) 0.0013(5)
N4 0.0343(7) 0.0383(7) 0.0391(7) 0.0038(5) 0.0144(6) -0.0051(5)
C1 0.0348(8) 0.0328(7) 0.0327(7) -0.0031(6) 0.0138(6) -0.0036(6)
C2 0.0380(8) 0.0279(7) 0.0296(7) -0.0018(6) 0.0112(6) -0.0043(5)
C3 0.0547(11) 0.0425(9) 0.0337(8) 0.0047(8) 0.0042(8) 0.0015(7)
C4 0.0650(11) 0.0412(8) 0.0284(8) -0.0053(8) 0.0123(8) 0.0007(6)
C5 0.0569(10) 0.0483(9) 0.0330(8) -0.0167(8) 0.0236(8) -0.0101(7)
C6 0.0466(9) 0.0567(10) 0.0430(9) -0.0132(8) 0.0254(8) -0.0152(8)
C7 0.0386(9) 0.0475(9) 0.0405(9) -0.0019(7) 0.0170(7) -0.0092(7)
C8 0.0389(8) 0.0354(7) 0.0323(7) -0.0031(6) 0.0149(7) -0.0049(6)
C9 0.0389(8) 0.0283(7) 0.0276(7) -0.0051(6) 0.0124(6) -0.0055(5)
C10 0.0498(9) 0.0336(7) 0.0280(7) -0.0089(7) 0.0137(7) -0.0066(6)
C11 0.0416(8) 0.0359(7) 0.0298(7) 0.0029(6) 0.0180(7) 0.0002(6)
C12 0.0434(8) 0.0358(7) 0.0255(7) 0.0000(6) 0.0150(6) 0.0010(6)
C13 0.0688(11) 0.0371(8) 0.0326(8) -0.0073(8) 0.0239(8) 0.0009(6)
C14 0.0688(12) 0.0343(8) 0.0295(8) 0.0050(8) 0.0171(8) 0.0037(6)
C15 0.0544(11) 0.0498(10) 0.0419(9) 0.0178(8) 0.0100(8) -0.0013(8)
C16 0.0423(10) 0.0637(12) 0.0505(10) 0.0124(9) 0.0090(8) -0.0054(9)
C17 0.0400(9) 0.0576(11) 0.0463(10) -0.0015(8) 0.0108(8) -0.0053(8)
C18 0.0399(9) 0.0411(8) 0.0367(8) 0.0020(7) 0.0102(7) 0.0001(7)
C19 0.0417(8) 0.0353(7) 0.0249(7) 0.0036(6) 0.0104(6) 0.0004(6)
C20 0.0535(10) 0.0377(8) 0.0255(7) 0.0073(7) 0.0105(7) 0.0010(6)
C21 0.0328(8) 0.0304(7) 0.0317(7) -0.0010(6) 0.0148(6) -0.0034(6)
C22 0.0345(8) 0.0360(8) 0.0450(9) 0.0013(6) 0.0184(7) -0.0020(7)
C23 0.0314(7) 0.0372(7) 0.0338(7) 0.0036(6) 0.0150(6) -0.0022(6)
C24 0.0430(9) 0.0513(10) 0.0367(8) 0.0091(7) 0.0109(7) -0.0025(7)
C25 0.0584(11) 0.0541(10) 0.0485(10) 0.0223(9) 0.0210(9) 0.0139(8)
C26 0.0547(11) 0.0375(9) 0.0693(12) 0.0088(8) 0.0318(10) 0.0041(8)
C27 0.0401(9) 0.0399(8) 0.0576(10) 0.0011(7) 0.0203(8) -0.0099(8)

loop_
_atom_type_symbol
_atom_type_description
_atom_type_scat_dispersion_real
_atom_type_scat_dispersion_imag
_atom_type_scat_source
C C 0.0033 0.0016
;
International Tables for Crystallography
(1992, Vol. C, Tables 4.2.6.8 and 6.1.1.4)
;
H H 0.0000 0.0000
;
International Tables for Crystallography
(1992, Vol. C, Table 6.1.1.4)
;
N N 0.0061 0.0033
;
International Tables for Crystallography
(1992, Vol. C, Tables 4.2.6.8 and 6.1.1.4)
;
O O 0.0106 0.0060
;
International Tables for Crystallography
(1992, Vol. C, Tables 4.2.6.8 and 6.1.1.4)
;

loop_
_geom_angle_atom_site_label_1
_geom_angle_atom_site_label_2
_geom_angle_atom_site_label_3
_geom_angle
_geom_angle_publ_flag
C1 N1 C11 111.79(11) yes
C1 N1 C21 113.30(10) yes
C11 N1 C21 112.11(12) yes
C2 N2 C3 118.51(15) yes
C12 N3 C13 118.05(15) yes
C23 N4 C27 117.51(12) yes
N1 C1 C2 111.79(12) yes
N2 C2 C1 116.45(14) yes
N2 C2 C9 122.34(14) yes
C1 C2 C9 121.20(11) yes
N2 C3 C4 123.52(15) yes
C3 C4 C10 119.51(16) yes
C6 C5 C10 120.46(16) yes
C5 C6 C7 120.67(18) yes
C6 C7 C8 120.17(14) yes
C7 C8 C9 120.68(15) yes
C2 C9 C8 122.82(14) yes
C2 C9 C10 118.18(12) yes
C8 C9 C10 118.99(15) yes
C4 C10 C5 123.07(15) yes
C4 C10 C9 117.88(16) yes
C5 C10 C9 119.02(13) yes
N1 C11 C12 112.01(13) yes
N3 C12 C11 116.22(14) yes
N3 C12 C19 122.73(14) yes
C11 C12 C19 121.05(14) yes
N3 C13 C14 123.77(17) yes
C13 C14 C20 119.60(15) yes
C16 C15 C20 120.49(17) yes
C15 C16 C17 120.54(19) yes
C16 C17 C18 120.45(18) yes
C17 C18 C19 120.48(15) yes
C12 C19 C18 122.97(14) yes
C12 C19 C20 118.09(14) yes
C18 C19 C20 118.94(14) yes
C14 C20 C15 123.25(15) yes
C14 C20 C19 117.69(16) yes
C15 C20 C19 119.05(15) yes
N1 C21 C22 116.81(13) yes
C21 C22 C23 109.56(13) yes
N4 C23 C22 115.89(12) yes
N4 C23 C24 121.91(14) yes
C22 C23 C24 122.16(13) yes
C23 C24 C25 119.32(15) yes
C24 C25 C26 119.05(16) yes
C25 C26 C27 118.35(16) yes
N4 C27 C26 123.85(15) yes
H25 O1 H26 107(3) no
N1 C1 H1 107.1(8) no
N1 C1 H2 113.5(9) no
C2 C1 H1 109.8(10) no
C2 C1 H2 107.7(9) no
H1 C1 H2 106.8(13) no
N2 C3 H3 116.2(13) no
C4 C3 H3 120.3(13) no
C3 C4 H4 120.3(11) no
C10 C4 H4 120.1(11) no
C6 C5 H5 122.8(11) no
C10 C5 H5 116.7(11) no
C5 C6 H6 121.2(10) no
C7 C6 H6 118.1(10) no
C6 C7 H7 119.8(13) no
C8 C7 H7 120.0(12) no
C7 C8 H8 120.3(10) no
C9 C8 H8 119.0(10) no
N1 C11 H9 107.1(11) no
N1 C11 H10 112.1(9) no
C12 C11 H9 110.8(9) no
C12 C11 H10 106.8(9) no
H9 C11 H10 108.0(14) no
N3 C13 H11 116.2(11) no
C14 C13 H11 120.0(11) no
C13 C14 H12 120.6(12) no
C20 C14 H12 119.8(12) no
C16 C15 H13 122.8(12) no
C20 C15 H13 116.7(12) no
C15 C16 H14 120.0(12) no
C17 C16 H14 119.5(12) no
C16 C17 H15 120.4(11) no
C18 C17 H15 119.1(12) no
C17 C18 H16 119.4(10) no
C19 C18 H16 120.1(10) no
N1 C21 H17 107.8(9) no
N1 C21 H18 107.6(9) no
C22 C21 H17 107.5(9) no
C22 C21 H18 107.4(10) no
H17 C21 H18 109.5(13) no
C21 C22 H19 111.2(12) no
C21 C22 H20 109.7(10) no
C23 C22 H19 109.4(10) no
C23 C22 H20 110.2(11) no
H19 C22 H20 106.7(15) no
C23 C24 H21 117.5(10) no
C25 C24 H21 123.2(10) no
C24 C25 H22 117.0(13) no
C26 C25 H22 123.9(13) no
C25 C26 H23 121.3(10) no
C27 C26 H23 120.3(10) no
N4 C27 H24 116.2(11) no
C26 C27 H24 120.0(11) no

loop_
_geom_bond_atom_site_label_1
_geom_bond_atom_site_label_2
_geom_bond_distance
_geom_bond_publ_flag
N1 C1 1.4628(17) yes
N1 C11 1.4693(19) yes
N1 C21 1.4629(18) yes
N2 C2 1.3226(17) yes
N2 C3 1.370(3) yes
N3 C12 1.322(2) yes
N3 C13 1.371(2) yes
N4 C23 1.3492(17) yes
N4 C27 1.340(2) yes
C1 C2 1.508(2) yes
C2 C9 1.428(3) yes
C3 C4 1.357(3) yes
C4 C10 1.407(2) yes
C5 C6 1.358(3) yes
C5 C10 1.417(3) yes
C6 C7 1.410(3) yes
C7 C8 1.367(3) yes
C8 C9 1.4094(19) yes
C9 C10 1.419(2) yes
C11 C12 1.506(2) yes
C12 C19 1.430(3) yes
C13 C14 1.356(3) yes
C14 C20 1.411(3) yes
C15 C16 1.360(3) yes
C15 C20 1.421(3) yes
C16 C17 1.408(3) yes
C17 C18 1.368(3) yes
C18 C19 1.416(3) yes
C19 C20 1.417(2) yes
C21 C22 1.539(3) yes
C22 C23 1.501(2) yes
C23 C24 1.380(2) yes
C24 C25 1.385(3) yes
C25 C26 1.374(3) yes
C26 C27 1.372(3) yes
O1 H25 0.95(3) no
O1 H26 0.97(3) no
C1 H1 1.013(16) no
C1 H2 1.025(17) no
C3 H3 1.012(17) no
C4 H4 1.01(2) no
C5 H5 1.00(2) no
C6 H6 1.03(2) no
C7 H7 1.011(17) no
C8 H8 0.967(18) no
C11 H9 1.036(16) no
C11 H10 1.038(18) no
C13 H11 0.996(19) no
C14 H12 0.97(2) no
C15 H13 1.02(2) no
C16 H14 1.02(3) no
C17 H15 0.99(2) no
C18 H16 1.008(17) no
C21 H17 1.004(17) no
C21 H18 1.003(14) no
C22 H19 0.994(16) no
C22 H20 1.02(2) no
C24 H21 1.004(17) no
C25 H22 0.97(2) no
C26 H23 1.01(2) no
C27 H24 1.022(18) no

loop_
_geom_contact_atom_site_label_1
_geom_contact_atom_site_label_2
_geom_contact_distance
_geom_contact_publ_flag
_geom_contact_site_symmetry_2
N1 N2 3.4289(16) no .
N1 N3 3.4085(18) no .
N1 C8 3.114(2) no .
N1 C9 3.0916(19) no .
N1 C18 3.1630(18) no .
N1 C19 3.1177(17) no .
N2 C10 2.809(3) no .
N2 C21 3.5068(18) no .
N3 C1 3.4936(19) no .
N3 C20 2.816(3) no .
N4 C21 3.0616(19) no .
N4 C25 2.772(2) no .
C1 C8 2.975(3) no .
C1 C12 2.9969(19) no .
C1 C22 3.133(3) no .
C2 C4 2.752(3) no .
C2 C21 2.9298(19) no .
C3 C9 2.741(2) no .
C5 C8 2.790(3) no .
C6 C9 2.795(3) no .
C7 C10 2.795(2) no .
C8 C18 3.490(2) no .
C11 C18 2.980(3) no .
C11 C22 3.029(2) no .
C12 C14 2.747(3) no .
C13 C19 2.740(3) no .
C15 C18 2.793(3) no .
C16 C19 2.800(3) no .
C17 C20 2.797(3) no .
C21 C24 3.446(2) no .
C23 C26 2.728(3) no .
C24 C27 2.698(3) no .
O1 N2 2.884(2) no 4_555
O1 N4 3.0259(17) no .
O1 C3 3.567(3) no 4_555
O1 C13 3.304(3) no 3_557
O1 C21 3.4719(19) no .
O1 C26 3.514(3) no 3_567
O1 C27 3.278(3) no 3_567
N2 O1 2.884(2) no 4_454
N2 C7 3.382(2) no 3_556
N3 N3 3.5829(18) no 3_557
N3 C11 3.400(2) no 3_557
N3 C12 3.510(2) no 3_557
N3 C24 3.477(3) no 2_446
N4 O1 3.0259(17) no .
N4 C6 3.569(3) no 4_455
C1 C5 3.482(3) no 3_556
C1 C6 3.594(2) no 3_556
C2 C7 3.573(2) no 3_556
C2 C8 3.5612(19) no 3_556
C3 O1 3.567(3) no 4_454
C4 C14 3.586(2) no 3_556
C5 C1 3.482(3) no 3_556
C6 N4 3.569(3) no 4_554
C6 C1 3.594(2) no 3_556
C7 N2 3.382(2) no 3_556
C7 C2 3.573(2) no 3_556
C8 C2 3.5612(19) no 3_556
C9 C9 3.4665(18) no 3_556
C11 N3 3.400(2) no 3_557
C11 C13 3.457(3) no 3_557
C12 N3 3.510(2) no 3_557
C13 O1 3.304(3) no 3_557
C13 C11 3.457(3) no 3_557
C14 C4 3.586(2) no 3_556
C16 C17 3.546(3) no 3_657
C17 C16 3.546(3) no 3_657
C21 O1 3.4719(19) no .
C24 N3 3.477(3) no 2_456
C26 O1 3.514(3) no 3_567
C27 O1 3.278(3) no 3_567
N1 H8 2.573(18) no .
N1 H16 2.646(15) no .
N1 H19 2.785(18) no .
N1 H20 2.81(2) no .
N2 H1 3.080(15) no .
N2 H2 2.421(16) no .
N2 H4 3.31(3) no .
N2 H17 2.944(14) no .
N2 H19 3.33(2) no .
N3 H1 2.873(16) no .
N3 H9 3.116(17) no .
N3 H10 2.403(16) no .
N3 H12 3.28(2) no .
N4 H17 3.338(16) no .
N4 H18 2.773(16) no .
N4 H19 3.224(17) no .
N4 H20 2.602(18) no .
N4 H21 3.268(17) no .
N4 H23 3.29(2) no .
C1 H8 2.626(17) no .
C1 H9 3.294(16) no .
C1 H10 2.637(18) no .
C1 H17 2.585(15) no .
C1 H18 3.279(15) no .
C1 H19 2.867(19) no .
C1 H20 3.54(2) no .
C2 H3 3.206(17) no .
C2 H8 2.677(15) no .
C2 H17 2.504(15) no .
C2 H19 3.44(2) no .
C4 H5 2.65(2) no .
C5 H4 2.706(17) no .
C5 H7 3.312(17) no .
C6 H8 3.285(19) no .
C7 H5 3.331(19) no .
C8 H1 2.885(18) no .
C8 H6 3.32(3) no .
C8 H16 3.468(17) no .
C9 H1 2.800(18) no .
C9 H2 3.370(18) no .
C9 H4 3.343(19) no .
C9 H5 3.33(3) no .
C9 H7 3.328(18) no .
C9 H17 3.060(16) no .
C10 H3 3.310(18) no .
C10 H6 3.35(2) no .
C10 H8 3.308(16) no .
C11 H1 2.554(16) no .
C11 H2 2.736(14) no .
C11 H8 3.404(19) no .
C11 H16 2.644(17) no .
C11 H17 3.281(16) no .
C11 H18 2.627(16) no .
C11 H19 3.330(17) no .
C11 H20 2.753(18) no .
C12 H1 2.569(15) no .
C12 H2 3.456(14) no .
C12 H8 3.187(19) no .
C12 H11 3.188(19) no .
C12 H16 2.719(18) no .
C14 H13 2.67(2) no .
C15 H12 2.70(2) no .
C15 H15 3.297(19) no .
C16 H7 3.592(18) no .
C16 H16 3.319(17) no .
C17 H7 3.319(19) no .
C17 H8 3.285(14) no .
C17 H13 3.34(2) no .
C18 H8 2.680(15) no .
C18 H9 2.882(18) no .
C18 H14 3.32(3) no .
C19 H1 3.286(14) no .
C19 H8 2.816(17) no .
C19 H9 2.811(18) no .
C19 H10 3.373(17) no .
C19 H12 3.30(2) no .
C19 H13 3.34(2) no .
C19 H15 3.31(2) no .
C20 H8 3.559(16) no .
C20 H11 3.297(19) no .
C20 H14 3.34(3) no .
C20 H16 3.355(17) no .
C21 H1 3.289(16) no .
C21 H2 2.748(15) no .
C21 H9 2.498(17) no .
C21 H10 2.818(18) no .
C21 H16 3.273(16) no .
C21 H21 3.586(17) no .
C22 H2 2.896(15) no .
C22 H9 3.084(16) no .
C22 H10 2.875(16) no .
C22 H21 2.669(17) no .
C23 H17 2.624(16) no .
C23 H18 2.670(16) no .
C23 H22 3.24(2) no .
C23 H24 3.209(19) no .
C24 H17 3.237(15) no .
C24 H19 2.595(18) no .
C24 H20 3.247(18) no .
C24 H23 3.30(2) no .
C25 H24 3.288(18) no .
C26 H21 3.307(18) no .
C27 H22 3.26(2) no .
H1 H8 2.38(3) no .
H1 H9 3.52(3) no .
H1 H10 2.80(3) no .
H1 H17 3.50(3) no .
H2 H10 2.54(3) no .
H2 H17 2.96(2) no .
H2 H19 2.35(3) no .
H2 H20 3.24(3) no .
H3 H4 2.38(3) no .
H4 H5 2.48(3) no .
H5 H6 2.44(3) no .
H6 H7 2.40(3) no .
H7 H8 2.36(3) no .
H7 H15 3.43(3) no .
H8 H16 2.76(3) no .
H8 H17 3.59(3) no .
H9 H16 2.36(3) no .
H9 H17 3.43(3) no .
H9 H18 2.29(3) no .
H9 H20 2.66(3) no .
H10 H18 3.17(3) no .
H10 H19 2.99(3) no .
H10 H20 2.41(3) no .
H11 H12 2.35(3) no .
H12 H13 2.49(3) no .
H13 H14 2.42(3) no .
H14 H15 2.41(3) no .
H15 H16 2.35(3) no .
H16 H18 2.86(3) no .
H17 H19 2.42(3) no .
H17 H20 2.91(3) no .
H17 H21 3.29(3) no .
H18 H19 2.89(3) no .
H18 H20 2.38(3) no .
H19 H21 2.37(3) no .
H20 H21 3.47(3) no .
H21 H22 2.37(3) no .
H22 H23 2.44(3) no .
H23 H24 2.39(3) no .
O1 H2 3.217(14) no 4_555
O1 H3 3.29(3) no 4_555
O1 H9 2.790(17) no .
O1 H11 2.37(2) no 3_557
O1 H18 2.640(16) no .
O1 H19 3.303(16) no 4_555
O1 H20 3.188(16) no .
O1 H21 3.486(18) no 4_555
O1 H23 3.22(2) no 3_567
O1 H24 2.77(3) no 3_567
N2 H7 3.427(17) no 3_556
N2 H25 1.94(3) no 4_454
N2 H26 3.32(3) no 4_454
N3 H4 3.56(2) no 3_556
N3 H5 3.333(18) no 3_556
N3 H9 3.009(19) no 3_557
N3 H10 3.174(16) no 3_557
N3 H21 3.050(19) no 2_446
N3 H22 3.53(3) no 2_446
N4 H6 2.59(3) no 4_455
N4 H7 3.158(19) no 2_556
N4 H14 3.54(3) no 2_556
N4 H24 3.32(2) no 3_567
N4 H25 3.49(3) no .
N4 H26 2.07(3) no .
C1 H25 3.28(3) no 4_454
C2 H13 3.53(2) no 2_556
C2 H25 2.98(3) no 4_454
C3 H8 3.593(16) no 3_556
C3 H15 3.285(19) no 4_454
C3 H16 3.028(17) no 4_454
C3 H18 3.502(15) no 4_454
C3 H25 2.73(3) no 4_454
C4 H1 3.422(17) no 3_556
C4 H8 3.506(16) no 3_556
C4 H13 3.591(17) no 2_556
C4 H15 3.261(19) no 4_454
C5 H1 2.700(16) no 3_556
C5 H2 3.534(15) no 3_556
C5 H12 3.228(17) no 2_556
C5 H13 3.36(2) no 2_556
C5 H20 3.53(2) no 4_554
C6 H1 3.140(15) no 3_556
C6 H2 3.370(15) no 3_556
C6 H12 2.796(19) no 2_556
C6 H20 3.51(2) no 4_554
C6 H24 3.071(18) no 2_546
C7 H12 3.07(2) no 2_556
C7 H24 3.08(2) no 2_546
C8 H13 3.32(2) no 2_556
C9 H1 3.584(17) no 3_556
C9 H13 2.962(19) no 2_556
C10 H1 2.940(17) no 3_556
C10 H13 2.993(19) no 2_556
C11 H11 3.439(19) no 3_557
C11 H22 3.56(3) no 2_446
C12 H10 3.582(17) no 3_557
C12 H22 3.458(19) no 4_555
C13 H4 2.95(2) no 3_556
C13 H5 3.349(17) no 3_556
C13 H9 2.90(2) no 3_557
C13 H10 3.120(17) no 3_557
C13 H20 3.553(19) no 3_557
C13 H21 3.478(19) no 2_446
C13 H23 3.559(19) no 1_545
C14 H4 2.719(19) no 3_556
C14 H10 3.560(18) no 3_557
C14 H20 3.55(2) no 3_557
C14 H22 3.32(2) no 4_555
C15 H3 3.559(18) no 3_556
C15 H17 3.114(17) no 2_546
C15 H22 3.31(3) no 4_555
C16 H14 3.42(2) no 3_657
C16 H15 3.202(17) no 3_657
C16 H17 3.137(16) no 2_546
C17 H14 3.072(19) no 3_657
C18 H3 3.244(18) no 4_555
C18 H21 3.30(2) no 4_555
C18 H22 3.35(3) no 4_555
C19 H21 3.577(18) no 4_555
C19 H22 2.91(2) no 4_555
C20 H4 3.186(18) no 3_556
C20 H22 2.87(3) no 4_555
C21 H3 3.431(18) no 4_555
C21 H13 3.37(3) no 2_556
C21 H14 3.39(3) no 2_556
C21 H26 3.12(3) no .
C22 H5 3.36(2) no 4_455
C22 H6 3.47(2) no 4_455
C22 H26 3.07(3) no .
C23 H5 3.35(2) no 4_455
C23 H6 2.99(2) no 4_455
C23 H14 3.16(3) no 2_556
C23 H26 2.98(3) no .
C24 H14 2.98(3) no 2_556
C25 H2 3.447(18) no 2_456
C25 H10 3.033(17) no 2_456
C25 H14 3.22(3) no 2_556
C26 H2 3.314(18) no 2_456
C26 H14 3.60(3) no 2_556
C26 H15 3.43(3) no 2_556
C27 H6 3.392(17) no 2_556
C27 H6 3.07(2) no 4_455
C27 H7 2.864(19) no 2_556
C27 H26 3.00(3) no .
C27 H26 3.21(3) no 3_567
H1 C4 3.422(17) no 3_556
H1 C5 2.700(16) no 3_556
H1 C6 3.140(15) no 3_556
H1 C9 3.584(17) no 3_556
H1 C10 2.940(17) no 3_556
H1 H4 3.54(3) no 3_556
H1 H5 2.86(3) no 3_556
H1 H6 3.57(3) no 3_556
H2 O1 3.217(14) no 4_454
H2 C5 3.534(15) no 3_556
H2 C6 3.370(15) no 3_556
H2 C25 3.447(18) no 2_446
H2 C26 3.314(18) no 2_446
H2 H6 3.40(3) no 3_556
H2 H23 3.40(3) no 2_446
H2 H25 2.62(3) no 4_454
H3 O1 3.29(3) no 4_454
H3 C15 3.559(18) no 3_556
H3 C18 3.244(18) no 4_454
H3 C21 3.431(18) no 4_454
H3 H13 3.43(3) no 3_556
H3 H15 3.19(3) no 4_454
H3 H16 2.36(3) no 4_454
H3 H17 3.59(2) no 4_454
H3 H18 2.61(3) no 4_454
H3 H25 2.64(4) no 4_454
H3 H26 3.47(4) no 4_454
H4 N3 3.56(2) no 3_556
H4 C13 2.95(2) no 3_556
H4 C14 2.719(19) no 3_556
H4 C20 3.186(18) no 3_556
H4 H1 3.54(3) no 3_556
H4 H11 3.24(3) no 3_556
H4 H12 2.88(3) no 3_556
H4 H15 3.13(3) no 4_454
H4 H23 3.09(3) no 3_566
H5 N3 3.333(18) no 3_556
H5 C13 3.349(17) no 3_556
H5 C22 3.36(2) no 4_554
H5 C23 3.35(2) no 4_554
H5 H1 2.86(3) no 3_556
H5 H11 3.29(3) no 3_556
H5 H19 3.18(3) no 4_554
H5 H20 3.02(3) no 4_554
H5 H23 3.03(3) no 3_566
H6 N4 2.59(3) no 4_554
H6 C22 3.47(2) no 4_554
H6 C23 2.99(2) no 4_554
H6 C27 3.392(17) no 2_546
H6 C27 3.07(2) no 4_554
H6 H1 3.57(3) no 3_556
H6 H2 3.40(3) no 3_556
H6 H12 2.94(3) no 2_556
H6 H20 2.96(3) no 4_554
H6 H24 2.45(3) no 2_546
H6 H24 3.35(3) no 4_554
H6 H26 3.46(4) no 2_546
H6 H26 3.21(4) no 4_554
H7 N2 3.427(17) no 3_556
H7 N4 3.158(19) no 2_546
H7 C27 2.864(19) no 2_546
H7 H12 3.37(3) no 2_556
H7 H24 2.50(3) no 2_546
H7 H25 3.33(3) no 2_546
H7 H26 3.17(4) no 2_546
H8 C3 3.593(16) no 3_556
H8 C4 3.506(16) no 3_556
H9 O1 2.790(17) no .
H9 N3 3.009(19) no 3_557
H9 C13 2.90(2) no 3_557
H9 H11 2.64(3) no 3_557
H9 H21 3.12(3) no 4_555
H9 H25 3.18(3) no .
H9 H26 3.15(4) no .
H10 N3 3.174(16) no 3_557
H10 C12 3.582(17) no 3_557
H10 C13 3.120(17) no 3_557
H10 C14 3.560(18) no 3_557
H10 C25 3.033(17) no 2_446
H10 H11 3.34(3) no 3_557
H10 H22 2.53(3) no 2_446
H11 O1 2.37(2) no 3_557
H11 C11 3.439(19) no 3_557
H11 H4 3.24(3) no 3_556
H11 H5 3.29(3) no 3_556
H11 H9 2.64(3) no 3_557
H11 H10 3.34(3) no 3_557
H11 H19 3.46(3) no 2_446
H11 H20 3.38(3) no 3_557
H11 H21 3.03(3) no 2_446
H11 H23 2.90(3) no 1_545
H11 H24 3.35(3) no 1_545
H11 H25 3.10(4) no 3_557
H11 H26 2.97(4) no 3_557
H12 C5 3.228(17) no 2_546
H12 C6 2.796(19) no 2_546
H12 C7 3.07(2) no 2_546
H12 H4 2.88(3) no 3_556
H12 H6 2.94(3) no 2_546
H12 H7 3.37(3) no 2_546
H12 H20 3.37(3) no 3_557
H12 H24 3.28(3) no 1_545
H13 C2 3.53(2) no 2_546
H13 C4 3.591(17) no 2_546
H13 C5 3.36(2) no 2_546
H13 C8 3.32(2) no 2_546
H13 C9 2.962(19) no 2_546
H13 C10 2.993(19) no 2_546
H13 C21 3.37(3) no 2_546
H13 H3 3.43(3) no 3_556
H13 H17 2.57(3) no 2_546
H13 H18 3.41(3) no 2_546
H14 N4 3.54(3) no 2_546
H14 C16 3.42(2) no 3_657
H14 C17 3.072(19) no 3_657
H14 C21 3.39(3) no 2_546
H14 C23 3.16(3) no 2_546
H14 C24 2.98(3) no 2_546
H14 C25 3.22(3) no 2_546
H14 C26 3.60(3) no 2_546
H14 H14 3.47(3) no 3_657
H14 H15 2.85(3) no 3_657
H14 H17 2.59(3) no 2_546
H14 H18 3.49(3) no 2_546
H14 H21 3.30(3) no 2_546
H15 C3 3.285(19) no 4_555
H15 C4 3.261(19) no 4_555
H15 C16 3.202(17) no 3_657
H15 C26 3.43(3) no 2_546
H15 H3 3.19(3) no 4_555
H15 H4 3.13(3) no 4_555
H15 H14 2.85(3) no 3_657
H15 H23 3.50(3) no 2_546
H16 C3 3.028(17) no 4_555
H16 H3 2.36(3) no 4_555
H16 H21 3.23(3) no 4_555
H16 H25 3.56(3) no .
H17 C15 3.114(17) no 2_556
H17 C16 3.137(16) no 2_556
H17 H3 3.59(2) no 4_555
H17 H13 2.57(3) no 2_556
H17 H14 2.59(3) no 2_556
H18 O1 2.640(16) no .
H18 C3 3.502(15) no 4_555
H18 H3 2.61(3) no 4_555
H18 H13 3.41(3) no 2_556
H18 H14 3.49(3) no 2_556
H18 H25 2.81(3) no .
H18 H26 2.36(4) no .
H19 O1 3.303(16) no 4_454
H19 H5 3.18(3) no 4_455
H19 H11 3.46(3) no 2_456
H19 H23 3.02(3) no 2_446
H19 H25 3.02(3) no 4_454
H20 O1 3.188(16) no .
H20 C5 3.53(2) no 4_455
H20 C6 3.51(2) no 4_455
H20 C13 3.553(19) no 3_557
H20 C14 3.55(2) no 3_557
H20 H5 3.02(3) no 4_455
H20 H6 2.96(3) no 4_455
H20 H11 3.38(3) no 3_557
H20 H12 3.37(3) no 3_557
H20 H22 3.59(3) no 2_446
H20 H23 3.58(3) no 2_446
H20 H26 2.77(3) no .
H21 O1 3.486(18) no 4_454
H21 N3 3.050(19) no 2_456
H21 C13 3.478(19) no 2_456
H21 C18 3.30(2) no 4_454
H21 C19 3.577(18) no 4_454
H21 H9 3.12(3) no 4_454
H21 H11 3.03(3) no 2_456
H21 H14 3.30(3) no 2_556
H21 H16 3.23(3) no 4_454
H21 H25 3.38(3) no 4_454
H22 N3 3.53(3) no 2_456
H22 C11 3.56(3) no 2_456
H22 C12 3.458(19) no 4_454
H22 C14 3.32(2) no 4_454
H22 C15 3.31(3) no 4_454
H22 C18 3.35(3) no 4_454
H22 C19 2.91(2) no 4_454
H22 C20 2.87(3) no 4_454
H22 H10 2.53(3) no 2_456
H22 H20 3.59(3) no 2_456
H23 O1 3.22(2) no 3_567
H23 C13 3.559(19) no 1_565
H23 H2 3.40(3) no 2_456
H23 H4 3.09(3) no 3_566
H23 H5 3.03(3) no 3_566
H23 H11 2.90(3) no 1_565
H23 H15 3.50(3) no 2_556
H23 H19 3.02(3) no 2_456
H23 H20 3.58(3) no 2_456
H24 O1 2.77(3) no 3_567
H24 N4 3.32(2) no 3_567
H24 C6 3.071(18) no 2_556
H24 C7 3.08(2) no 2_556
H24 H6 2.45(3) no 2_556
H24 H6 3.35(3) no 4_455
H24 H7 2.50(3) no 2_556
H24 H11 3.35(3) no 1_565
H24 H12 3.28(3) no 1_565
H24 H24 3.26(3) no 3_567
H24 H25 3.40(4) no 3_567
H24 H26 3.01(4) no .
H24 H26 2.56(4) no 3_567
H25 N2 1.94(3) no 4_555
H25 N4 3.49(3) no .
H25 C1 3.28(3) no 4_555
H25 C2 2.98(3) no 4_555
H25 C3 2.73(3) no 4_555
H25 H2 2.62(3) no 4_555
H25 H3 2.64(4) no 4_555
H25 H7 3.33(3) no 2_556
H25 H9 3.18(3) no .
H25 H11 3.10(4) no 3_557
H25 H16 3.56(3) no .
H25 H18 2.81(3) no .
H25 H19 3.02(3) no 4_555
H25 H21 3.38(3) no 4_555
H25 H24 3.40(4) no 3_567
H26 N2 3.32(3) no 4_555
H26 N4 2.07(3) no .
H26 C21 3.12(3) no .
H26 C22 3.07(3) no .
H26 C23 2.98(3) no .
H26 C27 3.00(3) no .
H26 C27 3.21(3) no 3_567
H26 H3 3.47(4) no 4_555
H26 H6 3.46(4) no 2_556
H26 H6 3.21(4) no 4_455
H26 H7 3.17(4) no 2_556
H26 H9 3.15(4) no .
H26 H11 2.97(4) no 3_557
H26 H18 2.36(4) no .
H26 H20 2.77(3) no .
H26 H24 3.01(4) no .
H26 H24 2.56(4) no 3_567

loop_
_geom_hbond_atom_site_label_D
_geom_hbond_atom_site_label_H
_geom_hbond_atom_site_label_A
_geom_hbond_site_symmetry_A
_geom_hbond_distance_DA
_geom_hbond_distance_DH
_geom_hbond_distance_HA
_geom_hbond_angle_DHA
_geom_hbond_publ_flag
O1 H25 N2 4_555 2.884(2) 0.949 1.94(3) 175(3) no
O1 H26 N4 . 3.0259(17) 0.971 2.07(3) 170(3) no

loop_
_geom_torsion_atom_site_label_1
_geom_torsion_atom_site_label_2
_geom_torsion_atom_site_label_3
_geom_torsion_atom_site_label_4
_geom_torsion
_geom_torsion_publ_flag
C1 N1 C11 C12 67.49(14) no
C11 N1 C1 C2 -173.31(11) no
C1 N1 C21 C22 68.38(15) no
C21 N1 C1 C2 58.84(15) no
C11 N1 C21 C22 -59.30(13) no
C21 N1 C11 C12 -164.03(10) no
C2 N2 C3 C4 -2.0(2) no
C3 N2 C2 C1 -179.63(11) no
C3 N2 C2 C9 -0.16(19) no
C12 N3 C13 C14 -2.2(2) no
C13 N3 C12 C11 -179.80(11) no
C13 N3 C12 C19 0.54(19) no
C23 N4 C27 C26 -1.3(3) no
C27 N4 C23 C22 178.76(14) no
C27 N4 C23 C24 0.7(3) no
N1 C1 C2 N2 -118.65(12) no
N1 C1 C2 C9 61.88(16) no
N2 C2 C9 C8 -177.06(11) no
N2 C2 C9 C10 1.80(19) no
C1 C2 C9 C8 2.38(19) no
C1 C2 C9 C10 -178.76(11) no
N2 C3 C4 C10 2.3(3) no
C3 C4 C10 C5 177.56(13) no
C3 C4 C10 C9 -0.5(2) no
C6 C5 C10 C4 -177.06(14) no
C6 C5 C10 C9 1.0(3) no
C10 C5 C6 C7 -0.6(3) no
C5 C6 C7 C8 -0.2(3) no
C6 C7 C8 C9 0.6(3) no
C7 C8 C9 C2 178.73(12) no
C7 C8 C9 C10 -0.1(2) no
C2 C9 C10 C4 -1.41(18) no
C2 C9 C10 C5 -179.57(11) no
C8 C9 C10 C4 177.50(11) no
C8 C9 C10 C5 -0.65(19) no
N1 C11 C12 N3 -115.30(13) no
N1 C11 C12 C19 64.37(14) no
N3 C12 C19 C18 -177.96(11) no
N3 C12 C19 C20 1.86(19) no
C11 C12 C19 C18 2.39(19) no
C11 C12 C19 C20 -177.78(11) no
N3 C13 C14 C20 1.3(3) no
C13 C14 C20 C15 -179.54(13) no
C13 C14 C20 C19 1.2(2) no
C16 C15 C20 C14 -178.64(14) no
C16 C15 C20 C19 0.6(3) no
C20 C15 C16 C17 1.2(3) no
C15 C16 C17 C18 -1.4(3) no
C16 C17 C18 C19 -0.1(3) no
C17 C18 C19 C12 -178.29(13) no
C17 C18 C19 C20 1.9(2) no
C12 C19 C20 C14 -2.67(18) no
C12 C19 C20 C15 178.05(11) no
C18 C19 C20 C14 177.17(12) no
C18 C19 C20 C15 -2.12(19) no
N1 C21 C22 C23 -177.06(10) no
C21 C22 C23 N4 -73.68(17) no
C21 C22 C23 C24 104.40(14) no
N4 C23 C24 C25 0.6(3) no
C22 C23 C24 C25 -177.41(15) no
C23 C24 C25 C26 -1.2(3) no
C24 C25 C26 C27 0.7(3) no
C25 C26 C27 N4 0.6(3) no
